data_4327970
loop_
_publ_author_name
'Chen-I Yang'
'Po-Hsiang Chuang'
'Gene-Hsiang Lee'
'Shie-Ming Peng'
'Kuang-Lieh Lu'

_publ_section_title
;
 Spin-Canting Magnetization in an Unusual Co4 Cluster-Based Layer Compound
 from a 2,3-Dihydroxyquinoxaline Ligand
;
_journal_name_full 'Inorganic Chemistry'
_journal_page_first 757
_journal_page_last 759
_journal_paper_doi 10.1021/ic201636g
_journal_volume 51
_journal_year 2012
_chemical_formula_sum 'C17 H16 Co2 N2 O6'
_chemical_formula_weight 462.18
_chemical_name_systematic
; 
 ? 
;
_space_group_IT_number 14
_symmetry_cell_setting monoclinic
_symmetry_space_group_name_Hall '-P 2ybc'
_symmetry_space_group_name_H-M 'P 1 21/c 1'
_atom_sites_solution_hydrogens geom
_atom_sites_solution_primary direct
_atom_sites_solution_secondary difmap
_audit_creation_method SHELXL-97
_cell_angle_alpha 90.00
_cell_angle_beta 104.082(3)
_cell_angle_gamma 90.00
_cell_formula_units_Z 4
_cell_length_a 14.2780(7)
_cell_length_b 11.1546(6)
_cell_length_c 11.3505(6)
_cell_measurement_reflns_used 10397
_cell_measurement_temperature 150(2)
_cell_measurement_theta_max 27.50
_cell_measurement_theta_min 2.34
_cell_volume 1753.42(16)
_computing_cell_refinement DENZO-SMN
_computing_data_collection 'NONIUS COLLECT'
_computing_data_reduction DENZO-SMN
_computing_molecular_graphics 'Bruker SHELXTL'
_computing_publication_material 'Bruker SHELXTL'
_computing_structure_refinement 'SHELXL-97 (Sheldrick, 1997)'
_computing_structure_solution 'SHELXS-97 (Sheldrick, 1990)'
_diffrn_ambient_temperature 150(2)
_diffrn_measured_fraction_theta_full 0.999
_diffrn_measured_fraction_theta_max 0.999
_diffrn_measurement_device_type 'NONIUS KappaCCD'
_diffrn_measurement_method '\w scans'
_diffrn_radiation_monochromator graphite
_diffrn_radiation_source 'fine-focus sealed tube'
_diffrn_radiation_type MoK\a
_diffrn_radiation_wavelength 0.71073
_diffrn_reflns_av_R_equivalents 0.0559
_diffrn_reflns_av_sigmaI/netI 0.0648
_diffrn_reflns_limit_h_max 18
_diffrn_reflns_limit_h_min -18
_diffrn_reflns_limit_k_max 14
_diffrn_reflns_limit_k_min -14
_diffrn_reflns_limit_l_max 14
_diffrn_reflns_limit_l_min -10
_diffrn_reflns_number 10397
_diffrn_reflns_theta_full 27.50
_diffrn_reflns_theta_max 27.50
_diffrn_reflns_theta_min 2.34
_exptl_absorpt_coefficient_mu 1.930
_exptl_absorpt_correction_T_max 0.982
_exptl_absorpt_correction_T_min 0.787
_exptl_absorpt_correction_type multi-scan
_exptl_crystal_colour purple
_exptl_crystal_density_diffrn 1.751
_exptl_crystal_density_meas ?
_exptl_crystal_description plate
_exptl_crystal_F_000 936
_exptl_crystal_size_max 0.35
_exptl_crystal_size_mid 0.35
_exptl_crystal_size_min 0.02
_refine_diff_density_max 0.993
_refine_diff_density_min -0.937
_refine_diff_density_rms 0.115
_refine_ls_extinction_method none
_refine_ls_goodness_of_fit_ref 1.021
_refine_ls_hydrogen_treatment constr
_refine_ls_matrix_type full
_refine_ls_number_parameters 246
_refine_ls_number_reflns 4031
_refine_ls_number_restraints 0
_refine_ls_restrained_S_all 1.021
_refine_ls_R_factor_all 0.0659
_refine_ls_R_factor_gt 0.0433
_refine_ls_shift/su_max 0.001
_refine_ls_shift/su_mean 0.000
_refine_ls_structure_factor_coef Fsqd
_refine_ls_weighting_details 'calc w=1/[\s^2^(Fo^2^)+(0.0617P)^2^+0.5667P] where P=(Fo^2^+2Fc^2^)/3'
_refine_ls_weighting_scheme calc
_refine_ls_wR_factor_gt 0.1033
_refine_ls_wR_factor_ref 0.1154
_reflns_number_gt 3049
_reflns_number_total 4031
_reflns_threshold_expression >2sigma(I)
_cod_data_source_file ic201636g_si_002.cif
_cod_data_source_block ic14157
_cod_depositor_comments
;
The following automatic conversions were performed:

'_exptl_crystal_density_meas' value 'not_measured' was changed to '?'
- the value is perceived as not measured.

Automatic conversion script
Id: cif_fix_values 3008 2015-01-20 13:52:24Z robertas 
;
_cod_database_code 4327970

loop_
_symmetry_equiv_pos_as_xyz
'x, y, z'
'-x, y+1/2, -z+1/2'
'-x, -y, -z'
'x, -y-1/2, z-1/2'

loop_
_atom_site_label
_atom_site_type_symbol
_atom_site_fract_x
_atom_site_fract_y
_atom_site_fract_z
_atom_site_U_iso_or_equiv
_atom_site_adp_type
_atom_site_occupancy
_atom_site_symmetry_multiplicity
_atom_site_calc_flag
_atom_site_refinement_flags
Co1 Co 0.16141(3) 0.42156(4) 0.28339(4) 0.01384(13) Uani 1 1 d .
Co2 Co 0.01011(3) 0.56653(4) 0.37625(4) 0.01449(13) Uani 1 1 d .
O1 O -0.05557(14) 0.73230(19) 0.33208(18) 0.0166(4) Uani 1 1 d .
O2 O -0.04528(15) 0.59782(18) 0.52752(18) 0.0150(4) Uani 1 1 d .
O3 O 0.15418(14) 0.6208(2) 0.47001(18) 0.0193(5) Uani 1 1 d .
O4 O 0.25828(15) 0.53958(19) 0.37238(19) 0.0191(5) Uani 1 1 d .
O5 O 0.04937(14) 0.52030(19) 0.22938(18) 0.0177(5) Uani 1 1 d .
O6 O -0.13070(15) 0.4812(2) 0.30825(19) 0.0213(5) Uani 1 1 d .
H6A H -0.1417 0.4356 0.3604 0.032 Uiso 1 1 d R
N1 N -0.18067(17) 0.8396(2) 0.3666(2) 0.0134(5) Uani 1 1 d .
N2 N -0.17268(16) 0.6946(2) 0.5743(2) 0.0139(5) Uani 1 1 d .
C1 C -0.1155(2) 0.7530(3) 0.3962(3) 0.0150(6) Uani 1 1 d .
C2 C -0.1117(2) 0.6786(3) 0.5053(3) 0.0125(6) Uani 1 1 d .
C3 C -0.24286(19) 0.8605(3) 0.4418(3) 0.0138(6) Uani 1 1 d .
C4 C -0.3079(2) 0.9566(3) 0.4165(3) 0.0195(7) Uani 1 1 d .
H4 H -0.3100 1.0056 0.3474 0.023 Uiso 1 1 calc R
C5 C -0.3686(2) 0.9805(3) 0.4908(3) 0.0245(7) Uani 1 1 d .
H5 H -0.4119 1.0464 0.4736 0.029 Uiso 1 1 calc R
C6 C -0.3666(2) 0.9079(3) 0.5914(3) 0.0249(8) Uani 1 1 d .
H6 H -0.4089 0.9244 0.6424 0.030 Uiso 1 1 calc R
C7 C -0.3038(2) 0.8124(3) 0.6173(3) 0.0217(7) Uani 1 1 d .
H7 H -0.3040 0.7625 0.6850 0.026 Uiso 1 1 calc R
C8 C -0.2396(2) 0.7884(3) 0.5444(3) 0.0147(6) Uani 1 1 d .
C9 C 0.3226(2) 0.6392(3) 0.5582(3) 0.0176(6) Uani 1 1 d .
C10 C 0.3109(2) 0.7242(3) 0.6423(3) 0.0215(7) Uani 1 1 d .
H10 H 0.2495 0.7606 0.6347 0.026 Uiso 1 1 calc R
C11 C 0.3874(2) 0.7569(3) 0.7372(3) 0.0260(8) Uani 1 1 d .
H11 H 0.3787 0.8156 0.7943 0.031 Uiso 1 1 calc R
C12 C 0.4765(2) 0.7038(3) 0.7485(3) 0.0312(8) Uani 1 1 d .
H12 H 0.5291 0.7254 0.8139 0.037 Uiso 1 1 calc R
C13 C 0.4893(3) 0.6190(4) 0.6644(4) 0.0418(10) Uani 1 1 d .
H13 H 0.5508 0.5828 0.6719 0.050 Uiso 1 1 calc R
C14 C 0.4124(2) 0.5870(3) 0.5693(3) 0.0322(9) Uani 1 1 d .
H14 H 0.4213 0.5291 0.5116 0.039 Uiso 1 1 calc R
C15 C 0.2383(2) 0.5982(3) 0.4588(3) 0.0166(6) Uani 1 1 d .
C16 C 0.0472(3) 0.6018(4) 0.1344(3) 0.0376(10) Uani 1 1 d .
H16A H 0.0724 0.6794 0.1683 0.056 Uiso 1 1 calc R
H16B H -0.0195 0.6116 0.0867 0.056 Uiso 1 1 calc R
H16C H 0.0871 0.5712 0.0820 0.056 Uiso 1 1 calc R
C17 C -0.1510(3) 0.4137(3) 0.1967(3) 0.0267(8) Uani 1 1 d .
H17A H -0.1491 0.4672 0.1289 0.040 Uiso 1 1 calc R
H17B H -0.2153 0.3775 0.1832 0.040 Uiso 1 1 calc R
H17C H -0.1025 0.3504 0.2021 0.040 Uiso 1 1 calc R

loop_
_atom_site_aniso_label
_atom_site_aniso_U_11
_atom_site_aniso_U_22
_atom_site_aniso_U_33
_atom_site_aniso_U_23
_atom_site_aniso_U_13
_atom_site_aniso_U_12
Co1 0.0188(2) 0.0132(2) 0.0105(2) 0.00014(16) 0.00536(17) 0.00138(16)
Co2 0.0181(2) 0.0152(2) 0.0111(2) 0.00093(16) 0.00550(17) 0.00293(16)
O1 0.0216(10) 0.0158(11) 0.0155(10) 0.0030(9) 0.0110(9) 0.0044(8)
O2 0.0214(11) 0.0144(11) 0.0109(10) 0.0014(9) 0.0071(9) 0.0042(8)
O3 0.0200(11) 0.0226(12) 0.0160(11) -0.0022(10) 0.0059(9) -0.0009(9)
O4 0.0231(11) 0.0170(12) 0.0177(11) -0.0040(9) 0.0061(9) -0.0032(9)
O5 0.0245(11) 0.0160(12) 0.0136(11) 0.0016(9) 0.0067(9) 0.0034(9)
O6 0.0238(11) 0.0255(13) 0.0146(11) 0.0024(10) 0.0047(9) -0.0013(10)
N1 0.0174(12) 0.0120(13) 0.0107(12) 0.0010(10) 0.0034(10) -0.0009(9)
N2 0.0157(12) 0.0147(13) 0.0111(12) 0.0009(10) 0.0031(10) 0.0013(10)
C1 0.0175(14) 0.0150(16) 0.0124(14) -0.0006(12) 0.0033(12) -0.0024(12)
C2 0.0136(14) 0.0131(15) 0.0101(13) -0.0033(12) 0.0015(11) -0.0012(11)
C3 0.0142(14) 0.0180(16) 0.0088(14) -0.0026(12) 0.0023(11) 0.0002(11)
C4 0.0220(16) 0.0208(17) 0.0148(15) 0.0038(13) 0.0030(13) 0.0025(12)
C5 0.0246(17) 0.0269(19) 0.0226(18) 0.0027(15) 0.0069(14) 0.0111(14)
C6 0.0227(17) 0.034(2) 0.0192(17) 0.0059(15) 0.0085(14) 0.0107(14)
C7 0.0233(17) 0.0285(19) 0.0158(15) 0.0043(14) 0.0098(13) 0.0041(13)
C8 0.0152(14) 0.0156(16) 0.0127(14) -0.0006(12) 0.0021(12) 0.0025(11)
C9 0.0190(15) 0.0167(16) 0.0172(15) 0.0018(13) 0.0046(13) -0.0040(12)
C10 0.0231(16) 0.0199(17) 0.0210(16) -0.0023(14) 0.0043(13) 0.0013(13)
C11 0.0326(18) 0.0215(18) 0.0232(18) -0.0065(14) 0.0054(15) -0.0015(14)
C12 0.0281(18) 0.037(2) 0.0242(19) -0.0055(16) -0.0010(15) -0.0038(16)
C13 0.0234(19) 0.060(3) 0.038(2) -0.017(2) -0.0008(17) 0.0142(18)
C14 0.0249(18) 0.042(2) 0.0272(19) -0.0145(17) 0.0021(16) 0.0052(15)
C15 0.0220(16) 0.0125(15) 0.0168(15) 0.0017(12) 0.0073(13) -0.0022(12)
C16 0.058(3) 0.034(2) 0.028(2) 0.0162(17) 0.0241(19) 0.0225(19)
C17 0.0319(18) 0.030(2) 0.0183(17) -0.0058(15) 0.0065(15) -0.0051(14)

loop_
_atom_type_symbol
_atom_type_description
_atom_type_scat_dispersion_real
_atom_type_scat_dispersion_imag
_atom_type_scat_source
C C 0.0033 0.0016 'International Tables Vol C Tables 4.2.6.8 and 6.1.1.4'
H H 0.0000 0.0000 'International Tables Vol C Tables 4.2.6.8 and 6.1.1.4'
N N 0.0061 0.0033 'International Tables Vol C Tables 4.2.6.8 and 6.1.1.4'
O O 0.0106 0.0060 'International Tables Vol C Tables 4.2.6.8 and 6.1.1.4'
Co Co 0.3494 0.9721 'International Tables Vol C Tables 4.2.6.8 and 6.1.1.4'

loop_
_geom_angle_atom_site_label_1
_geom_angle_atom_site_label_2
_geom_angle_atom_site_label_3
_geom_angle
_geom_angle_site_symmetry_1
_geom_angle_site_symmetry_3
O5 Co1 O4 101.80(9) . .
O5 Co1 N1 105.44(9) . 2_545
O4 Co1 N1 120.52(9) . 2_545
O5 Co1 N2 121.05(9) . 3_566
O4 Co1 N2 96.11(9) . 3_566
N1 Co1 N2 112.33(10) 2_545 3_566
O5 Co2 O1 103.61(8) . .
O5 Co2 O2 172.44(9) . .
O1 Co2 O2 79.08(8) . .
O5 Co2 O2 97.45(8) . 3_566
O1 Co2 O2 157.71(8) . 3_566
O2 Co2 O2 79.13(8) . 3_566
O5 Co2 O3 93.32(8) . .
O1 Co2 O3 100.92(8) . .
O2 Co2 O3 93.09(8) . .
O2 Co2 O3 84.89(8) 3_566 .
O5 Co2 O6 90.80(8) . .
O1 Co2 O6 88.84(8) . .
O2 Co2 O6 82.15(8) . .
O2 Co2 O6 83.59(8) 3_566 .
O3 Co2 O6 168.18(8) . .
C1 O1 Co2 110.49(18) . .
C2 O2 Co2 111.36(17) . .
C2 O2 Co2 140.62(19) . 3_566
Co2 O2 Co2 100.87(8) . 3_566
C15 O3 Co2 135.2(2) . .
C15 O4 Co1 118.24(19) . .
C16 O5 Co1 118.6(2) . .
C16 O5 Co2 121.8(2) . .
Co1 O5 Co2 105.63(9) . .
C17 O6 Co2 120.58(19) . .
C1 N1 C3 118.6(2) . .
C1 N1 Co1 108.28(19) . 2
C3 N1 Co1 133.0(2) . 2
C2 N2 C8 117.9(2) . .
C2 N2 Co1 116.54(19) . 3_566
C8 N2 Co1 125.59(19) . 3_566
O1 C1 N1 121.0(3) . .
O1 C1 C2 118.9(3) . .
N1 C1 C2 120.1(3) . .
O2 C2 N2 122.7(3) . .
O2 C2 C1 115.6(2) . .
N2 C2 C1 121.7(3) . .
N1 C3 C4 119.4(3) . .
N1 C3 C8 120.9(3) . .
C4 C3 C8 119.6(3) . .
C5 C4 C3 120.5(3) . .
C4 C5 C6 120.0(3) . .
C7 C6 C5 120.4(3) . .
C6 C7 C8 120.5(3) . .
N2 C8 C7 120.3(3) . .
N2 C8 C3 120.7(2) . .
C7 C8 C3 119.0(3) . .
C10 C9 C14 119.3(3) . .
C10 C9 C15 121.1(3) . .
C14 C9 C15 119.6(3) . .
C9 C10 C11 120.8(3) . .
C12 C11 C10 119.6(3) . .
C11 C12 C13 120.2(3) . .
C14 C13 C12 119.9(3) . .
C13 C14 C9 120.2(3) . .
O3 C15 O4 125.4(3) . .
O3 C15 C9 118.0(3) . .
O4 C15 C9 116.6(3) . .

loop_
_geom_bond_atom_site_label_1
_geom_bond_atom_site_label_2
_geom_bond_distance
_geom_bond_site_symmetry_2
Co1 O5 1.916(2) .
Co1 O4 1.997(2) .
Co1 N1 2.009(2) 2_545
Co1 N2 2.046(2) 3_566
Co2 O5 1.953(2) .
Co2 O1 2.079(2) .
Co2 O2 2.087(2) .
Co2 O2 2.131(2) 3_566
Co2 O3 2.160(2) .
Co2 O6 2.188(2) .
O1 C1 1.272(3) .
O2 C2 1.287(3) .
O2 Co2 2.131(2) 3_566
O3 C15 1.264(3) .
O4 C15 1.267(4) .
O5 C16 1.405(4) .
O6 C17 1.441(4) .
N1 C1 1.327(4) .
N1 C3 1.393(3) .
N1 Co1 2.009(2) 2
N2 C2 1.318(4) .
N2 C8 1.402(4) .
N2 Co1 2.046(2) 3_566
C1 C2 1.481(4) .
C3 C4 1.401(4) .
C3 C8 1.406(4) .
C4 C5 1.375(4) .
C5 C6 1.394(5) .
C6 C7 1.377(4) .
C7 C8 1.403(4) .
C9 C10 1.384(4) .
C9 C14 1.386(4) .
C9 C15 1.506(4) .
C10 C11 1.384(4) .
C11 C12 1.380(5) .
C12 C13 1.388(5) .
C13 C14 1.386(5) .
